data_4076730
loop_
_publ_author_name
'Ganesan, Mani'
'B\'erub\'e, Christian D.'
'Gambarotta, Sandro'
'Yap, Glenn P. A.'

_publ_section_title
;
 Effect of the Alkali-Metal Cation on the Bonding Mode of
 2,5-Dimethylpyrrole in Divalent Samarium and Ytterbium Complexes
;
_journal_issue 8
_journal_name_full Organometallics
_journal_page_first 1707
_journal_page_last 1713
_journal_paper_doi 10.1021/om0109915
_journal_volume 21
_journal_year 2002
_chemical_formula_sum 'C23.5 H36 I2 Li2 N2 O2 Yb'
_chemical_formula_weight 819.26
_chemical_name_systematic ?
_space_group_IT_number 2
_symmetry_cell_setting triclinic
_symmetry_space_group_name_Hall '-P 1'
_symmetry_space_group_name_H-M 'P -1'
_atom_sites_solution_hydrogens geom
_atom_sites_solution_primary direct
_atom_sites_solution_secondary difmap
_audit_creation_method SHELXL-97
_cell_angle_alpha 77.044(2)
_cell_angle_beta 86.608(2)
_cell_angle_gamma 76.605(2)
_cell_formula_units_Z 2
_cell_length_a 9.0560(9)
_cell_length_b 11.162(1)
_cell_length_c 15.354(2)
_cell_measurement_reflns_used 'reflections from 60 data frames'
_cell_measurement_temperature 203(2)
_cell_measurement_theta_max 28.29
_cell_measurement_theta_min 1.47
_cell_volume 1471.3(3)
_computing_cell_refinement 'Bruker SMART'
_computing_data_collection 'Bruker SMART'
_computing_data_reduction 'Bruker SHELXTL'
_computing_molecular_graphics 'Bruker SHELXTL'
_computing_publication_material 'Bruker SHELXTL'
_computing_structure_refinement 'SHELXL-97 (Sheldrick, 1997)'
_computing_structure_solution 'SHELXS-97 (Sheldrick, 1990)'
_diffrn_ambient_temperature 203(2)
_diffrn_measured_fraction_theta_full 0.876
_diffrn_measured_fraction_theta_max 0.876
_diffrn_measurement_device_type 'CCD area detector'
_diffrn_measurement_method 'phi and omega scans'
_diffrn_radiation_monochromator graphite
_diffrn_radiation_source 'fine-focus sealed tube'
_diffrn_radiation_type MoK\a
_diffrn_radiation_wavelength 0.71073
_diffrn_reflns_av_R_equivalents 0.0417
_diffrn_reflns_av_sigmaI/netI 0.0665
_diffrn_reflns_limit_h_max 12
_diffrn_reflns_limit_h_min -12
_diffrn_reflns_limit_k_max 14
_diffrn_reflns_limit_k_min -14
_diffrn_reflns_limit_l_max 20
_diffrn_reflns_limit_l_min 0
_diffrn_reflns_number 11552
_diffrn_reflns_theta_full 28.72
_diffrn_reflns_theta_max 28.72
_diffrn_reflns_theta_min 1.36
_diffrn_standards_decay_% <1
_diffrn_standards_number '50 standard frames at start and end'
_exptl_absorpt_coefficient_mu 5.296
_exptl_absorpt_correction_T_max 0.694463
_exptl_absorpt_correction_T_min 0.335699
_exptl_absorpt_correction_type multi-scan
_exptl_absorpt_process_details 'Blessing,R., Acta Cryst. (1995) A51 33-38.'
_exptl_crystal_colour orange
_exptl_crystal_density_diffrn 1.849
_exptl_crystal_density_method 'not measured'
_exptl_crystal_description block
_exptl_crystal_F_000 778
_exptl_crystal_size_max 0.1
_exptl_crystal_size_mid 0.1
_exptl_crystal_size_min 0.1
_refine_diff_density_max 1.579
_refine_diff_density_min -1.565
_refine_diff_density_rms 0.185
_refine_ls_extinction_method none
_refine_ls_goodness_of_fit_ref 1.007
_refine_ls_hydrogen_treatment mixed
_refine_ls_matrix_type full
_refine_ls_number_parameters 313
_refine_ls_number_reflns 6664
_refine_ls_number_restraints 5
_refine_ls_restrained_S_all 1.006
_refine_ls_R_factor_all 0.0552
_refine_ls_R_factor_gt 0.0424
_refine_ls_shift/su_max 0.011
_refine_ls_shift/su_mean 0.001
_refine_ls_structure_factor_coef Fsqd
_refine_ls_weighting_details 'calc w=1/[\s^2^(Fo^2^)+(0.0500P)^2^+0.0000P] where P=(Fo^2^+2Fc^2^)/3'
_refine_ls_weighting_scheme calc
_refine_ls_wR_factor_gt 0.0990
_refine_ls_wR_factor_ref 0.1040
_reflns_number_gt 5328
_reflns_number_total 6664
_reflns_threshold_expression >2sigma(I)
_cod_data_source_file om0109915.cif
_cod_data_source_block sg325
_cod_depositor_comments
;
The following automatic conversions were performed:

'_symmetry_cell_setting' value 'Triclinic' changed to 'triclinic'
according to /home/saulius/struct/CIF-dictionaries/cif_core.dic
dictionary named 'cif_core.dic' version 2.4.1 from 2010-06-29.

Automatic conversion script
Id: cif_fix_values 1715 2011-07-08 13:25:40Z adriana 
;
_cod_original_cell_volume 1471.4(3)
_cod_original_sg_symbol_H-M P-1
_cod_original_formula_sum 'C23.50 H36 I2 Li2 N2 O2 Yb'
_cod_database_code 4076730

loop_
_symmetry_equiv_pos_as_xyz
'x, y, z'
'-x, -y, -z'

loop_
_atom_site_label
_atom_site_type_symbol
_atom_site_fract_x
_atom_site_fract_y
_atom_site_fract_z
_atom_site_U_iso_or_equiv
_atom_site_adp_type
_atom_site_occupancy
_atom_site_symmetry_multiplicity
_atom_site_calc_flag
_atom_site_refinement_flags
_atom_site_disorder_assembly
_atom_site_disorder_group
Yb Yb 0.03189(3) 0.16212(2) 0.220195(17) 0.03128(9) Uani 1 1 d . . .
I1 I 0.15633(5) -0.04690(4) 0.38730(3) 0.04091(12) Uani 1 1 d . . .
I2 I -0.10212(5) -0.02107(4) 0.13830(3) 0.03935(11) Uani 1 1 d . . .
Li1 Li 0.0002(12) -0.1606(11) 0.5406(8) 0.041(2) Uani 1 1 d . . .
Li2 Li 0.1796(14) -0.0155(11) 0.0445(8) 0.047(3) Uani 1 1 d . . .
N1 N -0.1150(6) 0.2648(5) 0.3496(4) 0.0344(11) Uani 1 1 d . . .
N2 N 0.2288(6) 0.1286(5) 0.0863(3) 0.0365(12) Uani 1 1 d . . .
O1 O -0.1501(5) -0.2186(5) 0.4882(4) 0.0553(14) Uani 1 1 d . . .
O2 O 0.3066(6) -0.1813(4) 0.0705(3) 0.0486(12) Uani 1 1 d . . .
C1 C 0.0344(9) 0.4333(7) 0.3136(6) 0.059(2) Uani 1 1 d . . .
H1A H 0.0469 0.5016 0.2642 0.088 Uiso 1 1 calc R . .
H1B H 0.1312 0.3739 0.3270 0.088 Uiso 1 1 calc R . .
H1C H -0.0022 0.4672 0.3658 0.088 Uiso 1 1 calc R . .
C2 C -0.0785(8) 0.3669(6) 0.2888(5) 0.0428(16) Uani 1 1 d . . .
C3 C -0.1651(8) 0.3934(7) 0.2121(5) 0.0490(17) Uani 1 1 d . . .
H3A H -0.1614 0.4576 0.1611 0.059 Uiso 1 1 calc R . .
C4 C -0.2593(7) 0.3066(7) 0.2249(5) 0.0461(17) Uani 1 1 d . . .
H4A H -0.3291 0.3010 0.1838 0.055 Uiso 1 1 calc R . .
C5 C -0.2290(7) 0.2299(6) 0.3108(4) 0.0366(14) Uani 1 1 d . . .
C6 C -0.2999(8) 0.1269(7) 0.3585(5) 0.0470(17) Uani 1 1 d . . .
H6A H -0.3773 0.1174 0.3212 0.070 Uiso 1 1 calc R . .
H6B H -0.3457 0.1467 0.4137 0.070 Uiso 1 1 calc R . .
H6C H -0.2231 0.0488 0.3719 0.070 Uiso 1 1 calc R . .
C7 C 0.0435(9) 0.3026(7) -0.0107(4) 0.0501(18) Uani 1 1 d . . .
H7A H 0.0358 0.2339 -0.0380 0.075 Uiso 1 1 calc R . .
H7B H 0.0778 0.3674 -0.0550 0.075 Uiso 1 1 calc R . .
H7C H -0.0552 0.3380 0.0123 0.075 Uiso 1 1 calc R . .
C8 C 0.1545(7) 0.2540(6) 0.0643(4) 0.0397(14) Uani 1 1 d . . .
C9 C 0.1987(8) 0.3212(7) 0.1222(5) 0.0492(17) Uani 1 1 d . . .
H9A H 0.1629 0.4073 0.1222 0.059 Uiso 1 1 calc R . .
C10 C 0.3075(8) 0.2330(8) 0.1802(5) 0.0520(18) Uani 1 1 d . . .
H10A H 0.3586 0.2490 0.2264 0.062 Uiso 1 1 calc R . .
C11 C 0.3245(7) 0.1165(7) 0.1554(4) 0.0393(14) Uani 1 1 d . . .
C12 C 0.4341(7) -0.0029(7) 0.1922(5) 0.0503(18) Uani 1 1 d . . .
H12A H 0.4203 -0.0683 0.1632 0.075 Uiso 1 1 calc R . .
H12B H 0.4170 -0.0279 0.2560 0.075 Uiso 1 1 calc R . .
H12C H 0.5368 0.0094 0.1814 0.075 Uiso 1 1 calc R . .
C13 C -0.3079(9) -0.2049(10) 0.5123(7) 0.072(3) Uani 1 1 d . . .
H13A H -0.3447 -0.1290 0.5364 0.086 Uiso 1 1 calc R . .
H13B H -0.3237 -0.2783 0.5575 0.086 Uiso 1 1 calc R . .
C14 C -0.3882(10) -0.1946(9) 0.4292(7) 0.073(3) Uani 1 1 d . . .
H14A H -0.4358 -0.1064 0.4036 0.087 Uiso 1 1 calc R . .
H14B H -0.4670 -0.2435 0.4408 0.087 Uiso 1 1 calc R . .
C15 C -0.2708(12) -0.2460(11) 0.3674(7) 0.083(3) Uani 1 1 d . . .
H15A H -0.2629 -0.1816 0.3133 0.100 Uiso 1 1 calc R . .
H15B H -0.2948 -0.3187 0.3501 0.100 Uiso 1 1 calc R . .
C16 C -0.1277(11) -0.2842(11) 0.4191(8) 0.093(4) Uani 1 1 d . . .
H16A H -0.1041 -0.3754 0.4436 0.112 Uiso 1 1 calc R . .
H16B H -0.0432 -0.2629 0.3805 0.112 Uiso 1 1 calc R . .
C17 C 0.2953(10) -0.2862(8) 0.1426(6) 0.064(2) Uani 1 1 d . . .
H17A H 0.3052 -0.2648 0.2002 0.077 Uiso 1 1 calc R . .
H17B H 0.1969 -0.3081 0.1414 0.077 Uiso 1 1 calc R . .
C18 C 0.4152(16) -0.3888(11) 0.1306(11) 0.131(6) Uani 1 1 d . . .
H18A H 0.3733 -0.4588 0.1220 0.158 Uiso 1 1 calc R . .
H18B H 0.4795 -0.4186 0.1837 0.158 Uiso 1 1 calc R . .
C19 C 0.504(2) -0.3482(13) 0.0538(12) 0.200(11) Uani 1 1 d . . .
H19A H 0.5032 -0.3995 0.0099 0.240 Uiso 1 1 calc R . .
H19B H 0.6092 -0.3592 0.0715 0.240 Uiso 1 1 calc R . .
C20 C 0.4417(10) -0.2165(9) 0.0144(7) 0.079(3) Uani 1 1 d . . .
H20A H 0.4128 -0.2058 -0.0479 0.094 Uiso 1 1 calc R . .
H20B H 0.5153 -0.1652 0.0164 0.094 Uiso 1 1 calc R . .
C21 C 0.6033(16) 0.4410(13) 0.4628(10) 0.059(8) Uani 0.50 1 d PGD A -1
H21A H 0.7019 0.3926 0.4575 0.071 Uiso 0.50 1 calc PR A -1
C22 C 0.507(2) 0.4813(15) 0.3897(8) 0.085(7) Uani 0.50 1 d PGD A -1
H22A H 0.5406 0.4601 0.3348 0.102 Uiso 0.50 1 calc PR A -1
C23 C 0.361(2) 0.5528(15) 0.3976(9) 0.14(2) Uani 0.50 1 d PGD A -1
H23A H 0.2961 0.5800 0.3481 0.164 Uiso 0.50 1 calc PR A -1
C24 C 0.3116(14) 0.5840(12) 0.4788(11) 0.065(5) Uani 0.50 1 d PGD A -1
H24A H 0.2130 0.6324 0.4842 0.078 Uiso 0.50 1 calc PR A -1
C25 C 0.4079(14) 0.5438(12) 0.5520(9) 0.068(10) Uani 0.50 1 d PGD A -1
H25A H 0.3743 0.5649 0.6068 0.082 Uiso 0.50 1 calc PR A -1
C26 C 0.5537(14) 0.4723(13) 0.5440(8) 0.055(4) Uani 0.50 1 d PGD A -1
C27 C 0.648(2) 0.431(2) 0.615(2) 0.083(12) Uani 0.50 1 d PD A -1
H27A H 0.5970 0.4597 0.6668 0.124 Uiso 0.50 1 calc PR A -1
H27B H 0.7386 0.4651 0.6015 0.124 Uiso 0.50 1 calc PR A -1
H27C H 0.6772 0.3399 0.6287 0.124 Uiso 0.50 1 calc PR A -1

loop_
_atom_site_aniso_label
_atom_site_aniso_U_11
_atom_site_aniso_U_22
_atom_site_aniso_U_33
_atom_site_aniso_U_23
_atom_site_aniso_U_13
_atom_site_aniso_U_12
Yb 0.03170(14) 0.03321(15) 0.02901(15) -0.00763(10) 0.00114(10) -0.00697(10)
I1 0.0421(2) 0.0418(2) 0.0326(2) -0.00592(17) 0.00244(18) 0.00022(18)
I2 0.0386(2) 0.0531(3) 0.0323(2) -0.01350(18) 0.00579(17) -0.01945(18)
Li1 0.037(5) 0.053(7) 0.037(6) -0.010(5) 0.000(5) -0.013(5)
Li2 0.053(7) 0.046(7) 0.040(7) -0.005(5) -0.009(5) -0.010(5)
N1 0.033(3) 0.035(3) 0.037(3) -0.014(2) 0.002(2) -0.006(2)
N2 0.032(3) 0.048(3) 0.030(3) -0.006(2) 0.009(2) -0.013(2)
O1 0.042(3) 0.064(3) 0.070(4) -0.029(3) -0.007(3) -0.015(2)
O2 0.053(3) 0.045(3) 0.038(3) -0.001(2) 0.016(2) -0.003(2)
C1 0.065(5) 0.044(4) 0.078(6) -0.020(4) 0.001(4) -0.027(4)
C2 0.046(4) 0.029(3) 0.054(4) -0.015(3) 0.003(3) -0.005(3)
C3 0.051(4) 0.044(4) 0.042(4) -0.005(3) 0.005(3) 0.004(3)
C4 0.035(3) 0.048(4) 0.050(4) -0.010(3) -0.008(3) 0.003(3)
C5 0.028(3) 0.038(3) 0.043(4) -0.013(3) -0.001(3) 0.000(2)
C6 0.038(3) 0.061(5) 0.045(4) -0.016(3) 0.005(3) -0.014(3)
C7 0.072(5) 0.042(4) 0.029(4) -0.002(3) -0.001(3) -0.004(3)
C8 0.043(3) 0.041(4) 0.033(3) -0.002(3) 0.006(3) -0.014(3)
C9 0.049(4) 0.044(4) 0.060(5) -0.007(3) 0.002(3) -0.025(3)
C10 0.046(4) 0.071(5) 0.050(4) -0.015(4) 0.001(3) -0.032(4)
C11 0.031(3) 0.053(4) 0.034(4) -0.008(3) 0.005(3) -0.012(3)
C12 0.030(3) 0.075(5) 0.042(4) -0.014(4) 0.002(3) -0.005(3)
C13 0.053(5) 0.080(6) 0.089(7) -0.020(5) 0.007(5) -0.026(4)
C14 0.053(5) 0.079(6) 0.089(7) 0.004(5) -0.017(5) -0.035(4)
C15 0.094(7) 0.099(8) 0.070(7) -0.001(6) -0.018(6) -0.061(6)
C16 0.065(6) 0.116(9) 0.129(10) -0.089(8) -0.010(6) -0.020(6)
C17 0.063(5) 0.055(5) 0.059(5) 0.014(4) 0.007(4) -0.010(4)
C18 0.125(11) 0.067(7) 0.154(14) 0.024(8) 0.038(10) 0.017(7)
C19 0.223(18) 0.097(10) 0.179(17) 0.025(10) 0.131(15) 0.081(11)
C20 0.056(5) 0.075(6) 0.084(7) -0.003(5) 0.025(5) 0.008(4)
C21 0.067(18) 0.065(16) 0.047(11) -0.028(10) 0.035(11) -0.011(12)
C22 0.13(2) 0.060(13) 0.066(15) -0.018(11) 0.028(14) -0.025(13)
C23 0.26(6) 0.06(2) 0.08(3) -0.01(2) 0.01(4) -0.04(3)
C24 0.054(10) 0.041(9) 0.098(15) -0.012(9) 0.004(10) -0.012(7)
C25 0.08(2) 0.024(10) 0.10(2) -0.014(12) 0.022(17) -0.016(11)
C26 0.077(11) 0.043(8) 0.042(9) -0.014(7) 0.009(8) -0.007(8)
C27 0.076(17) 0.069(19) 0.11(3) -0.016(17) -0.018(18) -0.027(14)

loop_
_atom_type_symbol
_atom_type_description
_atom_type_scat_dispersion_real
_atom_type_scat_dispersion_imag
_atom_type_scat_source
C C 0.0033 0.0016 'International Tables Vol C Tables 4.2.6.8 and 6.1.1.4'
H H 0.0000 0.0000 'International Tables Vol C Tables 4.2.6.8 and 6.1.1.4'
N N 0.0061 0.0033 'International Tables Vol C Tables 4.2.6.8 and 6.1.1.4'
O O 0.0106 0.0060 'International Tables Vol C Tables 4.2.6.8 and 6.1.1.4'
I I -0.4742 1.8119 'International Tables Vol C Tables 4.2.6.8 and 6.1.1.4'
Yb Yb -0.3850 5.5486 'International Tables Vol C Tables 4.2.6.8 and 6.1.1.4'
Li Li -0.0003 0.0001 'International Tables Vol C Tables 4.2.6.8 and 6.1.1.4'

loop_
_geom_angle_atom_site_label_1
_geom_angle_atom_site_label_2
_geom_angle_atom_site_label_3
_geom_angle
_geom_angle_site_symmetry_1
_geom_angle_site_symmetry_3
N1 Yb C8 133.99(19) . .
N1 Yb N2 159.01(17) . .
C8 Yb N2 29.93(18) . .
N1 Yb C2 30.23(19) . .
C8 Yb C2 103.8(2) . .
N2 Yb C2 130.6(2) . .
N1 Yb C5 30.04(16) . .
C8 Yb C5 136.0(2) . .
N2 Yb C5 161.47(17) . .
C2 Yb C5 48.9(2) . .
N1 Yb C9 109.4(2) . .
C8 Yb C9 30.3(2) . .
N2 Yb C9 50.1(2) . .
C2 Yb C9 80.7(2) . .
C5 Yb C9 126.4(2) . .
N1 Yb C11 136.82(17) . .
C8 Yb C11 48.08(19) . .
N2 Yb C11 29.29(17) . .
C2 Yb C11 120.4(2) . .
C5 Yb C11 166.86(19) . .
C9 Yb C11 48.7(2) . .
N1 Yb C3 49.67(19) . .
C8 Yb C3 89.7(2) . .
N2 Yb C3 119.6(2) . .
C2 Yb C3 29.5(2) . .
C5 Yb C3 48.8(2) . .
C9 Yb C3 78.7(2) . .
C11 Yb C3 127.3(2) . .
N1 Yb C4 49.82(18) . .
C8 Yb C4 106.8(2) . .
N2 Yb C4 132.42(19) . .
C2 Yb C4 48.9(2) . .
C5 Yb C4 29.8(2) . .
C9 Yb C4 105.6(2) . .
C11 Yb C4 153.3(2) . .
C3 Yb C4 29.6(2) . .
N1 Yb C10 111.27(19) . .
C8 Yb C10 48.9(2) . .
N2 Yb C10 49.4(2) . .
C2 Yb C10 91.0(2) . .
C5 Yb C10 139.2(2) . .
C9 Yb C10 29.6(2) . .
C11 Yb C10 29.5(2) . .
C3 Yb C10 101.2(2) . .
C4 Yb C10 130.6(2) . .
N1 Yb I2 120.52(11) . .
C8 Yb I2 92.42(14) . .
N2 Yb I2 79.57(11) . .
C2 Yb I2 136.52(15) . .
C5 Yb I2 92.03(13) . .
C9 Yb I2 122.68(16) . .
C11 Yb I2 100.50(14) . .
C3 Yb I2 113.06(16) . .
C4 Yb I2 87.92(15) . .
C10 Yb I2 128.17(16) . .
N1 Yb I1 79.60(11) . .
C8 Yb I1 133.80(14) . .
N2 Yb I1 107.16(11) . .
C2 Yb I1 103.36(15) . .
C5 Yb I1 89.60(13) . .
C9 Yb I1 123.56(15) . .
C11 Yb I1 85.87(14) . .
C3 Yb I1 129.22(16) . .
C4 Yb I1 119.26(16) . .
C10 Yb I1 94.21(16) . .
I2 Yb I1 92.877(15) . .
Li1 I1 Li1 76.2(4) 2_556 .
Li1 I1 Yb 75.8(2) 2_556 .
Li1 I1 Yb 130.5(2) . .
Li2 I2 Li2 76.0(4) 2 .
Li2 I2 Yb 125.7(2) 2 .
Li2 I2 Yb 76.5(2) . .
O1 Li1 N1 121.6(7) . 2_556
O1 Li1 I1 106.9(5) . 2_556
N1 Li1 I1 98.6(4) 2_556 2_556
O1 Li1 I1 102.9(5) . .
N1 Li1 I1 120.8(5) 2_556 .
I1 Li1 I1 103.8(4) 2_556 .
O1 Li1 Li1 114.5(6) . 2_556
N1 Li1 Li1 122.6(6) 2_556 2_556
I1 Li1 Li1 52.4(3) 2_556 2_556
I1 Li1 Li1 51.4(3) . 2_556
O1 Li1 Yb 118.1(5) . 2_556
N1 Li1 Yb 44.9(3) 2_556 2_556
I1 Li1 Yb 55.6(2) 2_556 2_556
I1 Li1 Yb 137.6(4) . 2_556
Li1 Li1 Yb 98.5(4) 2_556 2_556
O2 Li2 N2 122.2(6) . .
O2 Li2 I2 103.6(5) . 2
N2 Li2 I2 118.5(5) . 2
O2 Li2 I2 108.5(5) . .
N2 Li2 I2 98.2(5) . .
I2 Li2 I2 104.0(4) 2 .
O2 Li2 Li2 116.7(7) . 2
N2 Li2 Li2 120.2(6) . 2
I2 Li2 Li2 52.1(3) 2 2
I2 Li2 Li2 51.9(3) . 2
O2 Li2 Yb 122.7(5) . .
N2 Li2 Yb 44.5(3) . .
I2 Li2 Yb 132.7(4) 2 .
I2 Li2 Yb 54.9(2) . .
Li2 Li2 Yb 94.7(5) 2 .
C5 N1 C2 106.7(5) . .
C5 N1 Li1 124.1(6) . 2_556
C2 N1 Li1 127.9(5) . 2_556
C5 N1 Yb 77.3(3) . .
C2 N1 Yb 76.3(4) . .
Li1 N1 Yb 102.7(4) 2_556 .
C11 N2 C8 106.7(6) . .
C11 N2 Li2 125.0(5) . .
C8 N2 Li2 127.2(5) . .
C11 N2 Yb 78.4(4) . .
C8 N2 Yb 74.9(4) . .
Li2 N2 Yb 103.8(4) . .
C16 O1 C13 105.9(6) . .
C16 O1 Li1 126.9(6) . .
C13 O1 Li1 127.2(6) . .
C17 O2 C20 109.9(6) . .
C17 O2 Li2 129.1(6) . .
C20 O2 Li2 120.9(6) . .
C3 C2 N1 109.7(6) . .
C3 C2 C1 130.4(7) . .
N1 C2 C1 119.9(6) . .
C3 C2 Yb 78.0(4) . .
N1 C2 Yb 73.4(3) . .
C1 C2 Yb 117.3(5) . .
C2 C3 C4 107.5(6) . .
C2 C3 Yb 72.4(4) . .
C4 C3 Yb 75.3(4) . .
C5 C4 C3 106.8(6) . .
C5 C4 Yb 73.1(3) . .
C3 C4 Yb 75.1(4) . .
N1 C5 C4 109.3(6) . .
N1 C5 C6 121.6(6) . .
C4 C5 C6 129.1(6) . .
N1 C5 Yb 72.7(3) . .
C4 C5 Yb 77.1(4) . .
C6 C5 Yb 116.6(4) . .
N2 C8 C9 110.1(6) . .
N2 C8 C7 121.5(6) . .
C9 C8 C7 128.4(6) . .
N2 C8 Yb 75.2(3) . .
C9 C8 Yb 77.4(4) . .
C7 C8 Yb 113.7(5) . .
C10 C9 C8 106.2(6) . .
C10 C9 Yb 77.1(4) . .
C8 C9 Yb 72.4(4) . .
C11 C10 C9 106.7(6) . .
C11 C10 Yb 74.0(4) . .
C9 C10 Yb 73.2(4) . .
N2 C11 C10 110.2(6) . .
N2 C11 C12 122.7(6) . .
C10 C11 C12 127.0(6) . .
N2 C11 Yb 72.3(3) . .
C10 C11 Yb 76.6(4) . .
C12 C11 Yb 120.6(5) . .
O1 C13 C14 105.8(8) . .
C13 C14 C15 105.9(7) . .
C14 C15 C16 104.7(8) . .
O1 C16 C15 107.0(8) . .
C18 C17 O2 106.9(8) . .
C17 C18 C19 109.2(9) . .
C18 C19 C20 109.8(9) . .
C19 C20 O2 104.1(8) . .
C22 C21 C26 120.0 . .
C23 C22 C21 120.0 . .
C22 C23 C24 120.0 . .
C25 C24 C23 120.0 . .
C24 C25 C26 120.0 . .
C27 C26 C25 120.6(8) . .
C27 C26 C21 119.4(8) . .
C25 C26 C21 120.0 . .

loop_
_geom_bond_atom_site_label_1
_geom_bond_atom_site_label_2
_geom_bond_distance
_geom_bond_site_symmetry_2
Yb N1 2.652(5) .
Yb C8 2.670(7) .
Yb N2 2.674(5) .
Yb C2 2.689(6) .
Yb C5 2.710(6) .
Yb C9 2.734(7) .
Yb C11 2.750(6) .
Yb C3 2.759(7) .
Yb C4 2.761(6) .
Yb C10 2.783(7) .
Yb I2 3.1174(5) .
Yb I1 3.1203(5) .
I1 Li1 2.835(12) 2_556
I1 Li1 2.872(12) .
I2 Li2 2.851(12) 2
I2 Li2 2.861(13) .
Li1 O1 1.922(12) .
Li1 N1 2.011(12) 2_556
Li1 I1 2.835(12) 2_556
Li1 Li1 3.52(2) 2_556
Li1 Yb 3.663(11) 2_556
Li2 O2 1.908(13) .
Li2 N2 2.007(13) .
Li2 I2 2.851(12) 2
Li2 Li2 3.52(2) 2
N1 C5 1.391(8) .
N1 C2 1.393(9) .
N1 Li1 2.011(12) 2_556
N2 C11 1.373(8) .
N2 C8 1.380(8) .
O1 C16 1.399(10) .
O1 C13 1.437(10) .
O2 C17 1.438(9) .
O2 C20 1.483(9) .
C1 C2 1.505(9) .
C2 C3 1.390(10) .
C3 C4 1.409(10) .
C4 C5 1.407(10) .
C5 C6 1.476(10) .
C7 C8 1.495(9) .
C8 C9 1.412(10) .
C9 C10 1.412(10) .
C10 C11 1.408(10) .
C11 C12 1.482(9) .
C13 C14 1.475(13) .
C14 C15 1.483(15) .
C15 C16 1.485(13) .
C17 C18 1.422(13) .
C18 C19 1.434(17) .
C19 C20 1.449(14) .
C21 C22 1.3900 .
C21 C26 1.3900 .
C22 C23 1.3900 .
C23 C24 1.3900 .
C24 C25 1.3900 .
C25 C26 1.3900 .
C26 C27 1.36(3) .
